data_7009765
loop_
_publ_author_name
'Arena, Carmela G.'
'Calamia, Stefania'
'Faraone, Felice'
'Graiff, Claudia'
'Tiripicchio, Antonio'

_publ_section_title
;
 (\h6-Arene)ruthenium(II) complexes containing enantiomerically pure
 (\b-aminoalkyl)phosphines or a (\b-aminoalkyl) phosphinite: synthesis,
 stereochemical and kinetic studies
;
_journal_issue 18
_journal_name_full 'Journal of the Chemical Society, Dalton Transactions'
_journal_page_first 3149
_journal_paper_doi 10.1039/b003514i
_journal_year 2000
_chemical_formula_sum 'C33 H40 Cl2 N P Ru'
_chemical_formula_weight 653.60
_chemical_name_systematic
; 
 ? 
;
_space_group_IT_number 19
_symmetry_cell_setting orthorhombic
_symmetry_space_group_name_Hall 'P 2ac 2ab'
_symmetry_space_group_name_H-M 'P 21 21 21'
_atom_sites_solution_hydrogens geom
_atom_sites_solution_primary direct
_atom_sites_solution_secondary difmap
_audit_creation_method SHELXL-97
_cell_angle_alpha 90.00
_cell_angle_beta 90.00
_cell_angle_gamma 90.00
_cell_formula_units_Z 4
_cell_length_a 17.149(5)
_cell_length_b 17.903(5)
_cell_length_c 10.066(4)
_cell_measurement_reflns_used 24
_cell_measurement_temperature 293(2)
_cell_volume 3090.4(18)
_computing_structure_refinement 'SHELXL-97 (Sheldrick, 1997)'
_computing_structure_solution 'SHELXS-97 (Sheldrick, 1990)'
_diffrn_ambient_temperature 293(2)
_diffrn_measured_fraction_theta_full 0.996
_diffrn_measured_fraction_theta_max 0.996
_diffrn_measurement_device_type 'Philips PW 1100'
_diffrn_measurement_method '\q/2\q scans'
_diffrn_radiation_monochromator graphite
_diffrn_radiation_source 'fine-focus sealed tube'
_diffrn_radiation_type MoK\a
_diffrn_radiation_wavelength 0.71073
_diffrn_reflns_av_R_equivalents 0.0000
_diffrn_reflns_av_sigmaI/netI 0.0732
_diffrn_reflns_limit_h_max 0
_diffrn_reflns_limit_h_min -22
_diffrn_reflns_limit_k_max 0
_diffrn_reflns_limit_k_min -23
_diffrn_reflns_limit_l_max 0
_diffrn_reflns_limit_l_min -13
_diffrn_reflns_number 4153
_diffrn_reflns_theta_full 28.01
_diffrn_reflns_theta_max 28.01
_diffrn_reflns_theta_min 3.05
_diffrn_standards_interval_count 100
_diffrn_standards_number 1
_exptl_absorpt_coefficient_mu 0.755
_exptl_absorpt_correction_T_max 1
_exptl_absorpt_correction_T_min 0.7519
_exptl_absorpt_correction_type empirical
_exptl_crystal_colour red-orange
_exptl_crystal_density_diffrn 1.405
_exptl_crystal_density_method 'not measured'
_exptl_crystal_description prismatic
_exptl_crystal_F_000 1352
_refine_diff_density_max 0.872
_refine_diff_density_min -0.432
_refine_diff_density_rms 0.074
_refine_ls_abs_structure_details 'Flack H D (1983), Acta Cryst. A39, 876-881'
_refine_ls_abs_structure_Flack -0.09(4)
_refine_ls_extinction_method none
_refine_ls_goodness_of_fit_ref 0.868
_refine_ls_hydrogen_treatment mixed
_refine_ls_matrix_type full
_refine_ls_number_parameters 354
_refine_ls_number_reflns 4153
_refine_ls_number_restraints 0
_refine_ls_restrained_S_all 0.868
_refine_ls_R_factor_all 0.0519
_refine_ls_R_factor_gt 0.0306
_refine_ls_shift/su_max 0.001
_refine_ls_shift/su_mean 0.000
_refine_ls_structure_factor_coef Fsqd
_refine_ls_weighting_details 'w=1/[\s^2^(Fo^2^)+(0.0195P)^2^+0.0000P] where P=(Fo^2^+2Fc^2^)/3'
_refine_ls_weighting_scheme calc
_refine_ls_wR_factor_gt 0.0551
_refine_ls_wR_factor_ref 0.0603
_reflns_number_gt 3167
_reflns_number_total 4153
_reflns_threshold_expression >2sigma(I)
_cod_data_source_file b003514i.txt
_cod_data_source_block fara6h
_cod_depositor_comments
;
The following automatic conversions were performed:
'_symmetry_cell_setting' value 'orthorhombic ' changed to 'orthorhombic'
according to '/home/saulius/struct/CIF-dictionaries/cif_core.dic'
dictionary named 'cif_core.dic' version 2.4.1 from 2010-06-29.

Automatic conversion script
Id: cif_fix_enum 1527 2010-12-29 10:47:43Z saulius 

The following automatic conversions were performed:

'_refine_ls_weighting_scheme' value 'calc
w=1/[\s^2^(Fo^2^)+(0.0195P)^2^+0.0000P] where P=(Fo^2^+2Fc^2^)/3' was
changed to 'calc'. New tag '_refine_ls_weighting_details' was
created. The value of the new tag was set to
'w=1/[\s^2^(Fo^2^)+(0.0195P)^2^+0.0000P] where P=(Fo^2^+2Fc^2^)/3'.

Automatic conversion script
Id: cif_fix_values 3143 2015-03-26 13:38:13Z robertas 
;
_cod_original_sg_symbol_H-M P212121
_cod_database_code 7009765

loop_
_symmetry_equiv_pos_as_xyz
'x, y, z'
'-x+1/2, -y, z+1/2'
'x+1/2, -y+1/2, -z'
'-x, y+1/2, -z+1/2'

loop_
_atom_site_label
_atom_site_type_symbol
_atom_site_fract_x
_atom_site_fract_y
_atom_site_fract_z
_atom_site_U_iso_or_equiv
_atom_site_adp_type
_atom_site_occupancy
_atom_site_calc_flag
_atom_site_refinement_flags
_atom_site_disorder_assembly
_atom_site_disorder_group
Ru1 Ru 0.646053(18) 0.377667(18) 0.77900(3) 0.02110(8) Uani 1 d . . .
Cl1 Cl 0.76507(6) 0.32386(7) 0.86588(12) 0.0388(3) Uani 1 d . . .
Cl2 Cl 0.70800(6) 0.38187(7) 0.56255(11) 0.0353(3) Uani 1 d . . .
P1 P 0.61132(6) 0.25211(6) 0.73397(12) 0.0212(2) Uani 1 d . . .
N1 N 0.7347(2) 0.1232(2) 0.4594(4) 0.0390(9) Uani 1 d . . .
C1 C 0.6259(2) 0.4319(2) 0.9734(4) 0.0307(11) Uani 1 d . . .
C2 C 0.6614(3) 0.4850(2) 0.8878(5) 0.0334(11) Uani 1 d . . .
H2 H 0.7063 0.5099 0.9146 0.044(7) Uiso 1 calc R . .
C3 C 0.6288(3) 0.4998(2) 0.7635(5) 0.0395(13) Uani 1 d . . .
H3 H 0.6528 0.5348 0.7087 0.044(7) Uiso 1 calc R . .
C4 C 0.5609(3) 0.4635(2) 0.7182(5) 0.0365(11) Uani 1 d . . .
C5 C 0.5263(2) 0.4118(2) 0.8046(5) 0.0363(12) Uani 1 d . . .
H5 H 0.4815 0.3868 0.7777 0.044(7) Uiso 1 calc R . .
C6 C 0.5580(3) 0.3964(2) 0.9320(5) 0.0323(11) Uani 1 d . . .
H6 H 0.5332 0.3626 0.9879 0.044(7) Uiso 1 calc R . .
C7 C 0.6619(3) 0.4193(3) 1.1103(4) 0.0420(13) Uani 1 d . . .
H7 H 0.7187 0.4230 1.1007 0.10(2) Uiso 1 calc R . .
C8 C 0.6357(3) 0.4817(3) 1.2038(5) 0.0605(16) Uani 1 d . . .
H8A H 0.6588 0.4744 1.2897 0.106(9) Uiso 1 calc R . .
H8B H 0.5799 0.4808 1.2119 0.106(9) Uiso 1 calc R . .
H8C H 0.6518 0.5291 1.1687 0.106(9) Uiso 1 calc R . .
C9 C 0.6435(4) 0.3417(3) 1.1679(5) 0.078(2) Uani 1 d . . .
H9A H 0.6684 0.3364 1.2528 0.106(9) Uiso 1 calc R . .
H9B H 0.6624 0.3038 1.1086 0.106(9) Uiso 1 calc R . .
H9C H 0.5881 0.3365 1.1784 0.106(9) Uiso 1 calc R . .
C10 C 0.5276(3) 0.4805(3) 0.5813(6) 0.0633(18) Uani 1 d . . .
H10A H 0.4818 0.4507 0.5668 0.124(16) Uiso 1 calc R . .
H10B H 0.5658 0.4691 0.5147 0.124(16) Uiso 1 calc R . .
H10C H 0.5141 0.5325 0.5762 0.124(16) Uiso 1 calc R . .
C11 C 0.5791(2) 0.2025(2) 0.8822(4) 0.0237(10) Uani 1 d . . .
C12 C 0.5049(3) 0.2141(3) 0.9333(5) 0.0352(12) Uani 1 d . . .
H12 H 0.4703 0.2446 0.8874 0.051(7) Uiso 1 calc R . .
C13 C 0.4813(3) 0.1808(3) 1.0528(5) 0.0417(13) Uani 1 d . . .
H13 H 0.4311 0.1887 1.0846 0.051(7) Uiso 1 calc R . .
C14 C 0.5318(3) 0.1369(3) 1.1225(5) 0.0424(13) Uani 1 d . . .
H14 H 0.5162 0.1152 1.2020 0.051(7) Uiso 1 calc R . .
C15 C 0.6055(3) 0.1251(3) 1.0750(4) 0.0422(12) Uani 1 d . . .
H15 H 0.6399 0.0952 1.1228 0.051(7) Uiso 1 calc R . .
C16 C 0.6295(3) 0.1571(2) 0.9562(4) 0.0335(12) Uani 1 d . . .
H16 H 0.6798 0.1483 0.9253 0.051(7) Uiso 1 calc R . .
C17 C 0.5308(2) 0.2389(2) 0.6159(4) 0.0245(10) Uani 1 d . . .
C18 C 0.5311(3) 0.2816(2) 0.5009(5) 0.0333(11) Uani 1 d . . .
H18 H 0.5679 0.3193 0.4910 0.035(6) Uiso 1 calc R . .
C19 C 0.4773(3) 0.2691(3) 0.4008(5) 0.0436(13) Uani 1 d . . .
H19 H 0.4785 0.2981 0.3241 0.035(6) Uiso 1 calc R . .
C20 C 0.4219(3) 0.2137(3) 0.4146(5) 0.0439(13) Uani 1 d . . .
H20 H 0.3859 0.2051 0.3471 0.035(6) Uiso 1 calc R . .
C21 C 0.4201(3) 0.1717(3) 0.5274(5) 0.0432(13) Uani 1 d . . .
H21 H 0.3821 0.1350 0.5376 0.035(6) Uiso 1 calc R . .
C22 C 0.4748(3) 0.1834(3) 0.6273(5) 0.0375(12) Uani 1 d . . .
H22 H 0.4738 0.1536 0.7029 0.035(6) Uiso 1 calc R . .
C23 C 0.6916(2) 0.1990(2) 0.6592(4) 0.0284(11) Uani 1 d . . .
H23A H 0.7252 0.2345 0.6143 0.036(9) Uiso 1 calc R . .
H23B H 0.7217 0.1775 0.7312 0.036(9) Uiso 1 calc R . .
C24 C 0.6734(2) 0.1353(2) 0.5595(4) 0.0298(11) Uani 1 d . . .
H24 H 0.6263 0.1501 0.5111 0.033(14) Uiso 1 calc R . .
C25 C 0.8089(3) 0.0990(3) 0.5137(6) 0.075(2) Uani 1 d . . .
H25A H 0.8006 0.0576 0.5726 0.093(9) Uiso 1 calc R . .
H25B H 0.8324 0.1395 0.5617 0.093(9) Uiso 1 calc R . .
H25C H 0.8427 0.0839 0.4426 0.093(9) Uiso 1 calc R . .
C26 C 0.7434(4) 0.1869(3) 0.3702(5) 0.0692(19) Uani 1 d . . .
H26A H 0.6931 0.2011 0.3365 0.093(9) Uiso 1 calc R . .
H26B H 0.7768 0.1735 0.2975 0.093(9) Uiso 1 calc R . .
H26C H 0.7659 0.2281 0.4178 0.093(9) Uiso 1 calc R . .
C27 C 0.6539(3) 0.0635(2) 0.6332(5) 0.0376(11) Uani 1 d . . .
H27A H 0.6060 0.0711 0.6825 0.076(13) Uiso 1 calc R . .
H27B H 0.6950 0.0537 0.6971 0.076(13) Uiso 1 calc R . .
C28 C 0.6444(3) -0.0047(2) 0.5460(4) 0.0310(10) Uani 1 d . . .
C29 C 0.6057(3) -0.0029(3) 0.4264(5) 0.0435(13) Uani 1 d . . .
H29 H 0.5842 0.0419 0.3975 0.048(7) Uiso 1 calc R . .
C30 C 0.5981(3) -0.0655(3) 0.3482(5) 0.0496(14) Uani 1 d . . .
H30 H 0.5719 -0.0628 0.2674 0.048(7) Uiso 1 calc R . .
C31 C 0.6294(3) -0.1325(3) 0.3906(5) 0.0504(15) Uani 1 d . . .
H31 H 0.6263 -0.1747 0.3370 0.048(7) Uiso 1 calc R . .
C32 C 0.6652(3) -0.1363(3) 0.5129(5) 0.0453(14) Uani 1 d . . .
H32 H 0.6835 -0.1818 0.5448 0.048(7) Uiso 1 calc R . .
C33 C 0.6738(3) -0.0722(3) 0.5880(5) 0.0384(12) Uani 1 d . . .
H33 H 0.7001 -0.0748 0.6687 0.048(7) Uiso 1 calc R . .

loop_
_atom_site_aniso_label
_atom_site_aniso_U_11
_atom_site_aniso_U_22
_atom_site_aniso_U_33
_atom_site_aniso_U_23
_atom_site_aniso_U_13
_atom_site_aniso_U_12
Ru1 0.02074(14) 0.02112(14) 0.02144(15) -0.00165(17) 0.00168(16) -0.00103(16)
Cl1 0.0281(6) 0.0436(7) 0.0448(8) -0.0083(6) -0.0082(6) 0.0072(5)
Cl2 0.0394(6) 0.0362(6) 0.0303(6) 0.0002(6) 0.0120(5) -0.0060(6)
P1 0.0216(5) 0.0214(5) 0.0207(6) -0.0009(5) -0.0005(5) -0.0002(4)
N1 0.046(2) 0.035(2) 0.036(2) -0.008(2) 0.0099(19) 0.003(2)
C1 0.035(3) 0.031(2) 0.026(2) -0.008(2) 0.004(2) 0.000(2)
C2 0.033(3) 0.028(2) 0.040(3) -0.012(2) 0.003(2) -0.002(2)
C3 0.050(3) 0.016(2) 0.053(4) 0.000(2) 0.007(3) 0.003(2)
C4 0.039(3) 0.029(2) 0.041(3) -0.002(3) -0.001(3) 0.015(2)
C5 0.022(2) 0.039(3) 0.048(3) -0.014(3) -0.002(2) 0.009(2)
C6 0.034(3) 0.031(3) 0.033(3) -0.009(2) 0.012(2) -0.005(2)
C7 0.049(4) 0.050(3) 0.027(3) -0.012(2) 0.003(2) -0.001(3)
C8 0.073(4) 0.068(4) 0.040(3) -0.025(3) 0.000(3) -0.010(3)
C9 0.137(6) 0.060(4) 0.038(3) 0.010(3) -0.012(4) -0.016(5)
C10 0.076(4) 0.062(4) 0.052(4) 0.005(3) -0.025(4) 0.029(3)
C11 0.028(2) 0.022(2) 0.022(2) 0.0001(19) 0.003(2) -0.0053(19)
C12 0.037(3) 0.034(3) 0.034(3) 0.001(2) 0.000(2) 0.005(2)
C13 0.045(3) 0.040(3) 0.040(3) 0.002(3) 0.015(3) -0.003(3)
C14 0.062(3) 0.043(3) 0.023(3) 0.007(2) 0.008(3) -0.005(3)
C15 0.058(3) 0.039(3) 0.030(3) 0.011(3) -0.009(2) 0.000(3)
C16 0.034(3) 0.036(3) 0.031(3) 0.003(2) -0.005(2) -0.001(2)
C17 0.030(2) 0.024(2) 0.020(2) -0.004(2) -0.001(2) 0.001(2)
C18 0.031(3) 0.037(3) 0.032(3) 0.001(2) -0.003(2) -0.006(2)
C19 0.046(3) 0.054(3) 0.031(3) 0.010(3) -0.009(3) -0.004(3)
C20 0.040(3) 0.058(3) 0.034(3) -0.001(3) -0.017(3) -0.005(3)
C21 0.041(3) 0.044(3) 0.045(3) 0.005(3) -0.013(3) -0.019(3)
C22 0.043(3) 0.034(3) 0.036(3) 0.012(2) -0.010(2) -0.008(2)
C23 0.028(2) 0.027(2) 0.029(3) -0.009(2) 0.001(2) -0.001(2)
C24 0.031(2) 0.027(3) 0.031(2) -0.005(2) 0.002(2) 0.002(2)
C25 0.045(4) 0.079(5) 0.101(5) -0.024(4) 0.004(4) 0.009(3)
C26 0.101(5) 0.054(4) 0.053(4) -0.005(3) 0.028(4) -0.012(4)
C27 0.055(3) 0.025(2) 0.032(3) -0.004(2) 0.001(3) -0.002(3)
C28 0.037(2) 0.022(2) 0.034(3) -0.004(2) 0.005(3) 0.000(2)
C29 0.055(3) 0.031(3) 0.045(3) -0.003(3) -0.006(3) -0.003(3)
C30 0.055(3) 0.053(3) 0.040(3) -0.012(3) -0.005(3) -0.005(3)
C31 0.043(3) 0.046(3) 0.062(4) -0.024(3) 0.011(3) -0.010(3)
C32 0.042(3) 0.027(3) 0.067(4) -0.007(3) 0.009(3) 0.003(2)
C33 0.040(3) 0.035(3) 0.041(3) -0.007(2) 0.001(2) -0.003(2)

loop_
_atom_type_symbol
_atom_type_description
_atom_type_scat_dispersion_real
_atom_type_scat_dispersion_imag
_atom_type_scat_source
C C 0.0033 0.0016 'International Tables Vol C Tables 4.2.6.8 and 6.1.1.4'
H H 0.0000 0.0000 'International Tables Vol C Tables 4.2.6.8 and 6.1.1.4'
N N 0.0061 0.0033 'International Tables Vol C Tables 4.2.6.8 and 6.1.1.4'
P P 0.1023 0.0942 'International Tables Vol C Tables 4.2.6.8 and 6.1.1.4'
Cl Cl 0.1484 0.1585 'International Tables Vol C Tables 4.2.6.8 and 6.1.1.4'
Ru Ru -1.2594 0.8363 'International Tables Vol C Tables 4.2.6.8 and 6.1.1.4'

loop_
_geom_angle_atom_site_label_1
_geom_angle_atom_site_label_2
_geom_angle_atom_site_label_3
_geom_angle
_geom_angle_site_symmetry_1
_geom_angle_site_symmetry_3
_geom_angle_publ_flag
C5 Ru1 C6 38.17(16) . . ?
C5 Ru1 C4 37.45(16) . . ?
C6 Ru1 C4 68.31(18) . . ?
C5 Ru1 C1 67.76(17) . . ?
C6 Ru1 C1 36.89(15) . . ?
C4 Ru1 C1 80.58(18) . . ?
C5 Ru1 C3 66.53(17) . . ?
C6 Ru1 C3 78.78(17) . . ?
C4 Ru1 C3 37.22(16) . . ?
C1 Ru1 C3 66.90(18) . . ?
C5 Ru1 C2 79.03(17) . . ?
C6 Ru1 C2 66.55(16) . . ?
C4 Ru1 C2 67.29(17) . . ?
C1 Ru1 C2 37.31(15) . . ?
C3 Ru1 C2 36.65(16) . . ?
C5 Ru1 P1 92.98(12) . . ?
C6 Ru1 P1 96.14(12) . . ?
C4 Ru1 P1 116.18(13) . . ?
C1 Ru1 P1 123.12(12) . . ?
C3 Ru1 P1 152.98(13) . . ?
C2 Ru1 P1 160.43(12) . . ?
C5 Ru1 Cl1 150.69(14) . . ?
C6 Ru1 Cl1 112.94(13) . . ?
C4 Ru1 Cl1 159.32(13) . . ?
C1 Ru1 Cl1 89.24(12) . . ?
C3 Ru1 Cl1 122.11(13) . . ?
C2 Ru1 Cl1 93.79(12) . . ?
P1 Ru1 Cl1 84.46(4) . . ?
C5 Ru1 Cl2 121.02(14) . . ?
C6 Ru1 Cl2 158.76(12) . . ?
C4 Ru1 Cl2 91.10(14) . . ?
C1 Ru1 Cl2 148.19(12) . . ?
C3 Ru1 Cl2 87.96(14) . . ?
C2 Ru1 Cl2 111.31(12) . . ?
P1 Ru1 Cl2 88.15(4) . . ?
Cl1 Ru1 Cl2 88.14(5) . . ?
C11 P1 C17 103.83(19) . . ?
C11 P1 C23 108.1(2) . . ?
C17 P1 C23 103.40(19) . . ?
C11 P1 Ru1 112.48(14) . . ?
C17 P1 Ru1 115.78(14) . . ?
C23 P1 Ru1 112.42(14) . . ?
C25 N1 C26 112.1(4) . . ?
C25 N1 C24 114.4(4) . . ?
C26 N1 C24 112.2(4) . . ?
C2 C1 C6 118.9(4) . . ?
C2 C1 C7 118.2(4) . . ?
C6 C1 C7 122.8(4) . . ?
C2 C1 Ru1 71.9(2) . . ?
C6 C1 Ru1 70.5(2) . . ?
C7 C1 Ru1 132.1(3) . . ?
C1 C2 C3 120.0(4) . . ?
C1 C2 Ru1 70.8(2) . . ?
C3 C2 Ru1 71.1(2) . . ?
C4 C3 C2 122.2(4) . . ?
C4 C3 Ru1 71.2(2) . . ?
C2 C3 Ru1 72.3(2) . . ?
C3 C4 C5 117.0(5) . . ?
C3 C4 C10 120.7(5) . . ?
C5 C4 C10 122.4(5) . . ?
C3 C4 Ru1 71.6(2) . . ?
C5 C4 Ru1 69.4(2) . . ?
C10 C4 Ru1 129.7(3) . . ?
C4 C5 C6 121.8(4) . . ?
C4 C5 Ru1 73.2(2) . . ?
C6 C5 Ru1 71.9(2) . . ?
C1 C6 C5 120.2(4) . . ?
C1 C6 Ru1 72.7(3) . . ?
C5 C6 Ru1 69.9(2) . . ?
C1 C7 C8 109.2(4) . . ?
C1 C7 C9 113.0(4) . . ?
C8 C7 C9 111.5(4) . . ?
C12 C11 C16 117.1(4) . . ?
C12 C11 P1 120.5(3) . . ?
C16 C11 P1 122.1(3) . . ?
C13 C12 C11 121.3(5) . . ?
C12 C13 C14 120.2(5) . . ?
C15 C14 C13 119.8(5) . . ?
C14 C15 C16 120.7(5) . . ?
C15 C16 C11 121.0(4) . . ?
C18 C17 C22 117.8(4) . . ?
C18 C17 P1 117.8(3) . . ?
C22 C17 P1 124.0(3) . . ?
C17 C18 C19 121.1(4) . . ?
C20 C19 C18 120.1(5) . . ?
C21 C20 C19 119.7(5) . . ?
C20 C21 C22 120.3(5) . . ?
C21 C22 C17 121.0(4) . . ?
C24 C23 P1 119.7(3) . . ?
N1 C24 C27 111.4(4) . . ?
N1 C24 C23 114.1(3) . . ?
C27 C24 C23 110.5(4) . . ?
C24 C27 C28 115.0(4) . . ?
C29 C28 C33 117.9(4) . . ?
C29 C28 C27 122.7(4) . . ?
C33 C28 C27 119.4(4) . . ?
C30 C29 C28 121.8(5) . . ?
C29 C30 C31 119.6(5) . . ?
C32 C31 C30 119.5(5) . . ?
C31 C32 C33 119.7(5) . . ?
C32 C33 C28 121.4(5) . . ?

loop_
_geom_bond_atom_site_label_1
_geom_bond_atom_site_label_2
_geom_bond_distance
_geom_bond_site_symmetry_2
_geom_bond_publ_flag
Ru1 C5 2.157(4) . ?
Ru1 C6 2.183(4) . ?
Ru1 C4 2.206(4) . ?
Ru1 C1 2.211(4) . ?
Ru1 C3 2.212(4) . ?
Ru1 C2 2.227(4) . ?
Ru1 P1 2.3693(12) . ?
Ru1 Cl1 2.4204(13) . ?
Ru1 Cl2 2.4251(13) . ?
P1 C11 1.823(4) . ?
P1 C17 1.837(4) . ?
P1 C23 1.834(4) . ?
N1 C25 1.450(6) . ?
N1 C26 1.461(6) . ?
N1 C24 1.473(5) . ?
C1 C2 1.420(6) . ?
C1 C6 1.390(6) . ?
C1 C7 1.527(6) . ?
C2 C3 1.396(6) . ?
C3 C4 1.410(6) . ?
C4 C5 1.402(6) . ?
C4 C10 1.523(7) . ?
C5 C6 1.419(6) . ?
C7 C8 1.529(6) . ?
C7 C9 1.538(6) . ?
C11 C12 1.388(6) . ?
C11 C16 1.400(5) . ?
C12 C13 1.402(6) . ?
C13 C14 1.364(6) . ?
C14 C15 1.367(6) . ?
C15 C16 1.389(6) . ?
C17 C18 1.387(6) . ?
C17 C22 1.386(6) . ?
C18 C19 1.384(6) . ?
C19 C20 1.382(6) . ?
C20 C21 1.362(6) . ?
C21 C22 1.393(6) . ?
C23 C24 1.551(5) . ?
C24 C27 1.522(5) . ?
C27 C28 1.514(5) . ?
C28 C29 1.374(6) . ?
C28 C33 1.376(6) . ?
C29 C30 1.376(6) . ?
C30 C31 1.381(7) . ?
C31 C32 1.377(7) . ?
C32 C33 1.382(6) . ?
